data_4129467
loop_
_publ_author_name
'Daifuku, Stephanie L.'
'Kneebone, Jared L.'
'Snyder, Benjamin E. R.'
'Neidig, Michael L.'

_publ_section_title
;
 Iron(II) Active Species in Iron-Bisphosphine Catalyzed Kumada and
 Suzuki-Miyaura Cross-Couplings of Phenyl Nucleophiles and Secondary Alkyl
 Halides.
;
_journal_issue 35
_journal_name_full 'Journal of the American Chemical Society'
_journal_page_first 11432
_journal_page_last 11444
_journal_paper_doi 10.1021/jacs.5b06648
_journal_volume 137
_journal_year 2015
_chemical_formula_moiety 'C68 H93 Br Fe P2, C4 H10 O'
_chemical_formula_sum 'C72 H103 Br Fe O P2'
_chemical_formula_weight 1182.24
_chemical_name_common neijk42
_space_group_crystal_system orthorhombic
_space_group_IT_number 33
_space_group_name_Hall 'P 2c -2n'
_space_group_name_H-M_alt 'P n a 21'
_atom_sites_solution_hydrogens mixed
_atom_sites_solution_primary direct
_atom_sites_solution_secondary difmap
_audit_creation_method SHELXL-2014/7
_cell_angle_alpha 90
_cell_angle_beta 90
_cell_angle_gamma 90
_cell_formula_units_Z 4
_cell_length_a 31.239(7)
_cell_length_b 14.820(4)
_cell_length_c 15.184(4)
_cell_measurement_reflns_used 4057
_cell_measurement_temperature 100.0(5)
_cell_measurement_theta_max 22.73
_cell_measurement_theta_min 2.32
_cell_volume 7030(3)
_computing_cell_refinement 'SAINT (Bruker, 2014)'
_computing_data_collection 'APEX2 (Bruker, 2014)'
_computing_data_reduction 'SAINT (Bruker, 2014)'
_computing_molecular_graphics 'SHELXTL (Sheldrick, 2008)'
_computing_publication_material 'SHELXTL (Sheldrick, 2008)'
_computing_structure_refinement 'SHELXL-2014/7 (Sheldrick, 2015)'
_computing_structure_solution 'SIR2011 (Burla et al., 2012)'
_diffrn_ambient_temperature 100.0(5)
_diffrn_measured_fraction_theta_full 0.998
_diffrn_measured_fraction_theta_max 0.993
_diffrn_measurement_device_type 'Bruker SMART APEX II CCD platform'
_diffrn_measurement_method '\w scans'
_diffrn_radiation_type MoK\a
_diffrn_radiation_wavelength 0.71073
_diffrn_reflns_av_R_equivalents 0.1546
_diffrn_reflns_av_unetI/netI 0.1343
_diffrn_reflns_Laue_measured_fraction_full 0.998
_diffrn_reflns_Laue_measured_fraction_max 0.993
_diffrn_reflns_limit_h_max 37
_diffrn_reflns_limit_h_min -28
_diffrn_reflns_limit_k_max 17
_diffrn_reflns_limit_k_min -17
_diffrn_reflns_limit_l_max 17
_diffrn_reflns_limit_l_min -18
_diffrn_reflns_number 47332
_diffrn_reflns_point_group_measured_fraction_full 0.966
_diffrn_reflns_point_group_measured_fraction_max 0.960
_diffrn_reflns_theta_full 25.028
_diffrn_reflns_theta_max 25.099
_diffrn_reflns_theta_min 1.870
_diffrn_source 'fine-focus sealed tube'
_exptl_absorpt_coefficient_mu 0.867
_exptl_absorpt_correction_T_max 0.7452
_exptl_absorpt_correction_T_min 0.6336
_exptl_absorpt_correction_type multi-scan
_exptl_absorpt_process_details 'SADABS (Sheldrick, 2014)'
_exptl_crystal_colour 'pale yellow'
_exptl_crystal_density_diffrn 1.117
_exptl_crystal_description needle
_exptl_crystal_F_000 2536
_exptl_crystal_size_max 0.36
_exptl_crystal_size_mid 0.14
_exptl_crystal_size_min 0.10
_refine_diff_density_max 0.411
_refine_diff_density_min -0.520
_refine_diff_density_rms 0.075
_refine_ls_abs_structure_details
; 
 Flack x determined using 2290 quotients [(I+)-(I-)]/[(I+)+(I-)] 
 (Parsons, Flack and Wagner, Acta Cryst. B69 (2013) 249-259). 
;
_refine_ls_abs_structure_Flack 0.037(8)
_refine_ls_extinction_method none
_refine_ls_goodness_of_fit_ref 1.007
_refine_ls_hydrogen_treatment constr
_refine_ls_matrix_type full
_refine_ls_number_parameters 770
_refine_ls_number_reflns 12010
_refine_ls_number_restraints 165
_refine_ls_restrained_S_all 1.005
_refine_ls_R_factor_all 0.1208
_refine_ls_R_factor_gt 0.0624
_refine_ls_shift/su_max 0.001
_refine_ls_shift/su_mean 0.000
_refine_ls_structure_factor_coef Fsqd
_refine_ls_weighting_details 'w=1/[\s^2^(Fo^2^)+(0.0430P)^2^] where P=(Fo^2^+2Fc^2^)/3'
_refine_ls_weighting_scheme calc
_refine_ls_wR_factor_gt 0.1059
_refine_ls_wR_factor_ref 0.1258
_reflns_Friedel_coverage 0.857
_reflns_Friedel_fraction_full 0.932
_reflns_Friedel_fraction_max 0.924
_reflns_number_gt 7665
_reflns_number_total 12010
_reflns_threshold_expression 'I > 2\s(I)'
_cod_data_source_file ja5b06648_si_003.cif
_cod_data_source_block neijk42
_cod_database_code 4129467
_shelx_shelxl_version_number 2014/7
_shelx_space_group_comment
; 
The symmetry employed for this shelxl refinement is uniquely defined 
by the following loop, which should always be used as a source of 
symmetry information in preference to the above space-group names. 
They are only intended as comments. 
;
_shelx_estimated_absorpt_t_min 0.745
_shelx_estimated_absorpt_t_max 0.918

loop_
_space_group_symop_operation_xyz
'x, y, z'
'-x, -y, z+1/2'
'x+1/2, -y+1/2, z'
'-x+1/2, y+1/2, z+1/2'

loop_
_atom_site_label
_atom_site_type_symbol
_atom_site_fract_x
_atom_site_fract_y
_atom_site_fract_z
_atom_site_U_iso_or_equiv
_atom_site_adp_type
_atom_site_occupancy
_atom_site_site_symmetry_order
_atom_site_calc_flag
_atom_site_refinement_flags_posn
_atom_site_refinement_flags_adp
_atom_site_refinement_flags_occupancy
_atom_site_disorder_assembly
_atom_site_disorder_group
Fe1 Fe 0.07714(4) 0.49902(8) 0.53149(8) 0.0209(3) Uani 1 1 d D . . . .
Br1 Br 0.07874(3) 0.42228(6) 0.39401(6) 0.0379(3) Uani 1 1 d . . . . .
P1 P 0.01932(7) 0.45071(13) 0.62599(14) 0.0164(5) Uani 1 1 d . . . . .
P2 P 0.11857(7) 0.42992(14) 0.64972(14) 0.0169(5) Uani 1 1 d . . . . .
C1 C 0.0416(2) 0.4500(5) 0.7376(5) 0.0141(18) Uani 1 1 d . . . . .
C2 C 0.0151(3) 0.4555(5) 0.8109(5) 0.0187(19) Uani 1 1 d . . . . .
H2 H -0.0150 0.4607 0.8032 0.022 Uiso 1 1 calc R U . . .
C3 C 0.0322(2) 0.4534(4) 0.8956(6) 0.0210(19) Uani 1 1 d . . . . .
H3 H 0.0138 0.4545 0.9454 0.025 Uiso 1 1 calc R U . . .
C4 C 0.0766(3) 0.4496(5) 0.9070(6) 0.025(2) Uani 1 1 d . . . . .
H4 H 0.0886 0.4489 0.9644 0.030 Uiso 1 1 calc R U . . .
C5 C 0.1030(3) 0.4470(5) 0.8330(5) 0.0178(19) Uani 1 1 d . . . . .
H5 H 0.1332 0.4458 0.8410 0.021 Uiso 1 1 calc R U . . .
C6 C 0.0868(3) 0.4462(5) 0.7487(5) 0.0167(19) Uani 1 1 d . . . . .
C7 C -0.0315(2) 0.5109(5) 0.6350(5) 0.0145(18) Uani 1 1 d . . . . .
C8 C -0.0309(3) 0.6042(5) 0.6251(5) 0.0190(19) Uani 1 1 d . . . . .
H8 H -0.0045 0.6343 0.6148 0.023 Uiso 1 1 calc R U . . .
C9 C -0.0690(2) 0.6541(5) 0.6302(5) 0.0167(18) Uani 1 1 d . . . . .
C10 C -0.1063(3) 0.6081(5) 0.6455(5) 0.021(2) Uani 1 1 d . . . . .
H10 H -0.1321 0.6417 0.6491 0.025 Uiso 1 1 calc R U . . .
C11 C -0.1086(3) 0.5147(5) 0.6561(5) 0.0189(19) Uani 1 1 d D . . . .
C12 C -0.0704(3) 0.4669(5) 0.6510(5) 0.021(2) Uani 1 1 d . . . . .
H12 H -0.0707 0.4032 0.6585 0.025 Uiso 1 1 calc R U . . .
C13 C 0.0025(2) 0.3348(5) 0.6069(5) 0.0149(18) Uani 1 1 d . . . . .
C14 C 0.0081(2) 0.2659(5) 0.6685(6) 0.020(2) Uani 1 1 d . . . . .
H14 H 0.0222 0.2780 0.7227 0.024 Uiso 1 1 calc R U . . .
C15 C -0.0069(3) 0.1795(5) 0.6506(5) 0.0195(19) Uani 1 1 d . . . . .
C16 C -0.0280(3) 0.1644(5) 0.5709(5) 0.020(2) Uani 1 1 d . . . . .
H16 H -0.0389 0.1059 0.5588 0.024 Uiso 1 1 calc R U . . .
C17 C -0.0335(2) 0.2330(5) 0.5082(5) 0.0162(19) Uani 1 1 d . . . . .
C18 C -0.0172(2) 0.3178(5) 0.5265(6) 0.0195(18) Uani 1 1 d . . . . .
H18 H -0.0194 0.3645 0.4839 0.023 Uiso 1 1 calc R U . . .
C19 C 0.1272(2) 0.3081(5) 0.6454(5) 0.0165(18) Uani 1 1 d . . . . .
C20 C 0.1398(3) 0.2576(5) 0.7191(6) 0.022(2) Uani 1 1 d . . . . .
H20 H 0.1423 0.2864 0.7748 0.027 Uiso 1 1 calc R U . . .
C21 C 0.1485(3) 0.1669(5) 0.7119(6) 0.022(2) Uani 1 1 d . . . . .
C22 C 0.1458(3) 0.1284(5) 0.6286(6) 0.026(2) Uani 1 1 d . . . . .
H22 H 0.1530 0.0664 0.6226 0.031 Uiso 1 1 calc R U . . .
C23 C 0.1333(3) 0.1743(6) 0.5544(6) 0.025(2) Uani 1 1 d . . . . .
C24 C 0.1247(3) 0.2660(5) 0.5645(6) 0.022(2) Uani 1 1 d . . . . .
H24 H 0.1168 0.3005 0.5143 0.026 Uiso 1 1 calc R U . . .
C25 C 0.1709(3) 0.4764(5) 0.6765(5) 0.018(2) Uani 1 1 d . . . . .
C26 C 0.2080(3) 0.4301(5) 0.6543(6) 0.0241(19) Uani 1 1 d . . . . .
H26 H 0.2057 0.3703 0.6322 0.029 Uiso 1 1 calc R U . . .
C27 C 0.2479(3) 0.4680(5) 0.6635(6) 0.025(2) Uani 1 1 d D . . . .
C28 C 0.2500(3) 0.5544(5) 0.6994(6) 0.030(2) Uani 1 1 d . . . . .
H28 H 0.2774 0.5804 0.7089 0.036 Uiso 1 1 calc R U . . .
C29 C 0.2140(3) 0.6047(5) 0.7221(6) 0.021(2) Uani 1 1 d . . . . .
C30 C 0.1743(3) 0.5630(5) 0.7095(6) 0.023(2) Uani 1 1 d . . . . .
H30 H 0.1489 0.5951 0.7240 0.028 Uiso 1 1 calc R U . . .
C31 C -0.0663(3) 0.7570(5) 0.6199(6) 0.026(2) Uani 1 1 d . . . . .
C32 C -0.1112(3) 0.8015(5) 0.6214(7) 0.039(3) Uani 1 1 d . . . . .
H32A H -0.1261 0.7845 0.6757 0.058 Uiso 1 1 calc R U . . .
H32B H -0.1277 0.7809 0.5704 0.058 Uiso 1 1 calc R U . . .
H32C H -0.1080 0.8672 0.6190 0.058 Uiso 1 1 calc R U . . .
C33 C -0.0464(3) 0.7803(5) 0.5298(7) 0.036(2) Uani 1 1 d . . . . .
H33A H -0.0168 0.7583 0.5278 0.054 Uiso 1 1 calc R U . . .
H33B H -0.0466 0.8459 0.5215 0.054 Uiso 1 1 calc R U . . .
H33C H -0.0630 0.7515 0.4829 0.054 Uiso 1 1 calc R U . . .
C34 C -0.0386(3) 0.7946(5) 0.6947(6) 0.035(3) Uani 1 1 d . . . . .
H34A H -0.0507 0.7761 0.7515 0.053 Uiso 1 1 calc R U . . .
H34B H -0.0381 0.8607 0.6912 0.053 Uiso 1 1 calc R U . . .
H34C H -0.0094 0.7713 0.6892 0.053 Uiso 1 1 calc R U . . .
C35 C -0.1510(3) 0.4645(7) 0.6674(7) 0.026(2) Uani 0.778(14) 1 d D . P A 1
C36 C -0.1626(4) 0.4164(10) 0.5804(7) 0.041(4) Uani 0.778(14) 1 d D . P A 1
H36A H -0.1677 0.4614 0.5344 0.062 Uiso 0.778(14) 1 calc R U P A 1
H36B H -0.1885 0.3801 0.5890 0.062 Uiso 0.778(14) 1 calc R U P A 1
H36C H -0.1389 0.3770 0.5627 0.062 Uiso 0.778(14) 1 calc R U P A 1
C37 C -0.1875(4) 0.5296(8) 0.6934(11) 0.049(4) Uani 0.778(14) 1 d D U P A 1
H37A H -0.1793 0.5628 0.7466 0.073 Uiso 0.778(14) 1 calc R U P A 1
H37B H -0.2136 0.4950 0.7048 0.073 Uiso 0.778(14) 1 calc R U P A 1
H37C H -0.1926 0.5723 0.6453 0.073 Uiso 0.778(14) 1 calc R U P A 1
C38 C -0.1470(4) 0.3933(9) 0.7415(8) 0.036(3) Uani 0.778(14) 1 d D U P A 1
H38A H -0.1224 0.3540 0.7294 0.054 Uiso 0.778(14) 1 calc R U P A 1
H38B H -0.1731 0.3571 0.7439 0.054 Uiso 0.778(14) 1 calc R U P A 1
H38C H -0.1427 0.4239 0.7980 0.054 Uiso 0.778(14) 1 calc R U P A 1
C35' C -0.1502(7) 0.4649(18) 0.679(2) 0.026(2) Uani 0.222(14) 1 d D . P A 5
C36' C -0.1736(13) 0.512(3) 0.757(2) 0.041(4) Uani 0.222(14) 1 d D U P A 5
H36D H -0.1568 0.5039 0.8108 0.062 Uiso 0.222(14) 1 calc R U P A 5
H36E H -0.2019 0.4843 0.7645 0.062 Uiso 0.222(14) 1 calc R U P A 5
H36F H -0.1768 0.5760 0.7440 0.062 Uiso 0.222(14) 1 calc R U P A 5
C37' C -0.1445(15) 0.364(2) 0.703(3) 0.049(4) Uani 0.222(14) 1 d D U P A 5
H37D H -0.1730 0.3385 0.7170 0.073 Uiso 0.222(14) 1 d R U P A 5
H37E H -0.1324 0.3325 0.6528 0.073 Uiso 0.222(14) 1 d R U P A 5
H37F H -0.1261 0.3595 0.7540 0.073 Uiso 0.222(14) 1 d R U P A 5
C38' C -0.1790(14) 0.471(3) 0.596(2) 0.036(3) Uani 0.222(14) 1 d D . P A 5
H38D H -0.1994 0.5207 0.6033 0.054 Uiso 0.222(14) 1 calc R U P A 5
H38E H -0.1947 0.4141 0.5891 0.054 Uiso 0.222(14) 1 calc R U P A 5
H38F H -0.1612 0.4816 0.5443 0.054 Uiso 0.222(14) 1 calc R U P A 5
C39 C -0.0013(3) 0.1012(5) 0.7150(5) 0.024(2) Uani 1 1 d . . . . .
C40 C 0.0204(3) 0.1307(5) 0.8008(6) 0.032(2) Uani 1 1 d . . . . .
H40A H 0.0032 0.1778 0.8290 0.047 Uiso 1 1 calc R U . . .
H40B H 0.0490 0.1543 0.7878 0.047 Uiso 1 1 calc R U . . .
H40C H 0.0228 0.0788 0.8405 0.047 Uiso 1 1 calc R U . . .
C41 C -0.0452(3) 0.0588(5) 0.7374(6) 0.033(2) Uani 1 1 d . . . . .
H41A H -0.0641 0.1052 0.7619 0.049 Uiso 1 1 calc R U . . .
H41B H -0.0412 0.0105 0.7808 0.049 Uiso 1 1 calc R U . . .
H41C H -0.0580 0.0338 0.6838 0.049 Uiso 1 1 calc R U . . .
C42 C 0.0269(3) 0.0292(5) 0.6704(6) 0.031(2) Uani 1 1 d . . . . .
H42A H 0.0136 0.0100 0.6151 0.046 Uiso 1 1 calc R U . . .
H42B H 0.0300 -0.0229 0.7097 0.046 Uiso 1 1 calc R U . . .
H42C H 0.0553 0.0547 0.6581 0.046 Uiso 1 1 calc R U . . .
C43 C -0.0580(3) 0.2113(5) 0.4240(6) 0.028(2) Uani 1 1 d . . . . .
C44 C -0.0584(3) 0.2914(6) 0.3602(6) 0.032(2) Uani 1 1 d . . . . .
H44A H -0.0717 0.3436 0.3889 0.049 Uiso 1 1 calc R U . . .
H44B H -0.0747 0.2754 0.3074 0.049 Uiso 1 1 calc R U . . .
H44C H -0.0289 0.3065 0.3436 0.049 Uiso 1 1 calc R U . . .
C45 C -0.0384(3) 0.1305(5) 0.3768(6) 0.033(2) Uani 1 1 d . . . . .
H45A H -0.0400 0.0773 0.4149 0.050 Uiso 1 1 calc R U . . .
H45B H -0.0084 0.1434 0.3628 0.050 Uiso 1 1 calc R U . . .
H45C H -0.0542 0.1189 0.3222 0.050 Uiso 1 1 calc R U . . .
C46 C -0.1047(3) 0.1894(6) 0.4484(6) 0.036(3) Uani 1 1 d . . . . .
H46A H -0.1053 0.1370 0.4877 0.055 Uiso 1 1 calc R U . . .
H46B H -0.1209 0.1759 0.3948 0.055 Uiso 1 1 calc R U . . .
H46C H -0.1175 0.2414 0.4783 0.055 Uiso 1 1 calc R U . . .
C47 C 0.1643(3) 0.1103(6) 0.7903(6) 0.029(2) Uani 1 1 d . . . . .
C48 C 0.1373(3) 0.0242(6) 0.7989(7) 0.044(3) Uani 1 1 d . . . . .
H48A H 0.1478 -0.0119 0.8485 0.066 Uiso 1 1 calc R U . . .
H48B H 0.1394 -0.0110 0.7445 0.066 Uiso 1 1 calc R U . . .
H48C H 0.1073 0.0406 0.8094 0.066 Uiso 1 1 calc R U . . .
C49 C 0.1616(3) 0.1609(6) 0.8778(6) 0.043(3) Uani 1 1 d . . . . .
H49A H 0.1717 0.1218 0.9254 0.064 Uiso 1 1 calc R U . . .
H49B H 0.1318 0.1783 0.8889 0.064 Uiso 1 1 calc R U . . .
H49C H 0.1795 0.2152 0.8750 0.064 Uiso 1 1 calc R U . . .
C50 C 0.2105(3) 0.0831(7) 0.7751(7) 0.042(3) Uani 1 1 d . . . . .
H50A H 0.2198 0.0426 0.8224 0.064 Uiso 1 1 calc R U . . .
H50B H 0.2287 0.1371 0.7746 0.064 Uiso 1 1 calc R U . . .
H50C H 0.2130 0.0519 0.7183 0.064 Uiso 1 1 calc R U . . .
C51 C 0.1289(3) 0.1308(6) 0.4634(6) 0.035(2) Uani 1 1 d . . . . .
C52 C 0.1503(3) 0.1893(6) 0.3929(7) 0.048(3) Uani 1 1 d . . . . .
H52A H 0.1507 0.1566 0.3368 0.072 Uiso 1 1 calc R U . . .
H52B H 0.1797 0.2031 0.4108 0.072 Uiso 1 1 calc R U . . .
H52C H 0.1342 0.2456 0.3860 0.072 Uiso 1 1 calc R U . . .
C53 C 0.0810(3) 0.1222(6) 0.4420(6) 0.040(3) Uani 1 1 d . . . . .
H53A H 0.0671 0.0840 0.4862 0.060 Uiso 1 1 calc R U . . .
H53B H 0.0776 0.0950 0.3836 0.060 Uiso 1 1 calc R U . . .
H53C H 0.0678 0.1822 0.4424 0.060 Uiso 1 1 calc R U . . .
C54 C 0.1495(4) 0.0368(7) 0.4584(8) 0.061(3) Uani 1 1 d . . . . .
H54A H 0.1385 -0.0010 0.5063 0.092 Uiso 1 1 calc R U . . .
H54B H 0.1807 0.0424 0.4642 0.092 Uiso 1 1 calc R U . . .
H54C H 0.1426 0.0089 0.4017 0.092 Uiso 1 1 calc R U . . .
C55 C 0.2882(3) 0.4151(8) 0.6345(8) 0.040(3) Uani 0.715(11) 1 d D . P B 1
C56 C 0.2869(5) 0.4076(12) 0.5344(9) 0.067(5) Uani 0.715(11) 1 d D . P B 1
H56A H 0.3127 0.3765 0.5137 0.101 Uiso 0.715(11) 1 calc R U P B 1
H56B H 0.2857 0.4681 0.5086 0.101 Uiso 0.715(11) 1 calc R U P B 1
H56C H 0.2615 0.3733 0.5167 0.101 Uiso 0.715(11) 1 calc R U P B 1
C57 C 0.2883(5) 0.3211(9) 0.6745(13) 0.077(6) Uani 0.715(11) 1 d D . P B 1
H57A H 0.3138 0.2884 0.6548 0.115 Uiso 0.715(11) 1 calc R U P B 1
H57B H 0.2626 0.2885 0.6558 0.115 Uiso 0.715(11) 1 calc R U P B 1
H57C H 0.2886 0.3259 0.7389 0.115 Uiso 0.715(11) 1 calc R U P B 1
C58 C 0.3298(4) 0.4615(10) 0.6608(12) 0.056(5) Uani 0.715(11) 1 d D . P B 1
H58A H 0.3289 0.4764 0.7237 0.084 Uiso 0.715(11) 1 calc R U P B 1
H58B H 0.3333 0.5169 0.6264 0.084 Uiso 0.715(11) 1 calc R U P B 1
H58C H 0.3540 0.4209 0.6493 0.084 Uiso 0.715(11) 1 calc R U P B 1
C55' C 0.2895(6) 0.4201(16) 0.6346(18) 0.040(3) Uani 0.285(11) 1 d D . P B 5
C56' C 0.3212(12) 0.415(3) 0.711(2) 0.067(5) Uani 0.285(11) 1 d D . P B 5
H56D H 0.3066 0.3933 0.7635 0.101 Uiso 0.285(11) 1 calc R U P B 5
H56E H 0.3329 0.4756 0.7219 0.101 Uiso 0.285(11) 1 calc R U P B 5
H56F H 0.3445 0.3740 0.6953 0.101 Uiso 0.285(11) 1 calc R U P B 5
C57' C 0.3086(13) 0.478(2) 0.562(3) 0.077(6) Uani 0.285(11) 1 d D . P B 5
H57D H 0.3359 0.5038 0.5820 0.115 Uiso 0.285(11) 1 calc R U P B 5
H57E H 0.2887 0.5276 0.5479 0.115 Uiso 0.285(11) 1 calc R U P B 5
H57F H 0.3134 0.4415 0.5094 0.115 Uiso 0.285(11) 1 calc R U P B 5
C58' C 0.2825(11) 0.3253(19) 0.599(3) 0.056(5) Uani 0.285(11) 1 d D . P B 5
H58D H 0.3098 0.3003 0.5790 0.084 Uiso 0.285(11) 1 calc R U P B 5
H58E H 0.2623 0.3275 0.5497 0.084 Uiso 0.285(11) 1 calc R U P B 5
H58F H 0.2707 0.2869 0.6458 0.084 Uiso 0.285(11) 1 calc R U P B 5
C59 C 0.2178(3) 0.6996(6) 0.7614(6) 0.030(2) Uani 1 1 d . . . . .
C60 C 0.2203(4) 0.6877(7) 0.8629(7) 0.067(4) Uani 1 1 d . . . . .
H60A H 0.2450 0.6501 0.8778 0.100 Uiso 1 1 calc R U . . .
H60B H 0.1940 0.6586 0.8841 0.100 Uiso 1 1 calc R U . . .
H60C H 0.2233 0.7469 0.8909 0.100 Uiso 1 1 calc R U . . .
C61 C 0.2572(3) 0.7496(6) 0.7275(8) 0.050(3) Uani 1 1 d . . . . .
H61A H 0.2831 0.7159 0.7434 0.075 Uiso 1 1 calc R U . . .
H61B H 0.2584 0.8099 0.7540 0.075 Uiso 1 1 calc R U . . .
H61C H 0.2555 0.7553 0.6633 0.075 Uiso 1 1 calc R U . . .
C62 C 0.1786(3) 0.7571(6) 0.7375(8) 0.052(3) Uani 1 1 d . . . . .
H62A H 0.1748 0.7572 0.6735 0.078 Uiso 1 1 calc R U . . .
H62B H 0.1830 0.8191 0.7582 0.078 Uiso 1 1 calc R U . . .
H62C H 0.1531 0.7318 0.7657 0.078 Uiso 1 1 calc R U . . .
C63 C 0.0801(7) 0.6391(6) 0.5334(15) 0.027(3) Uani 0.70(3) 1 d D U P C 1
C64 C 0.0803(6) 0.6870(10) 0.6071(14) 0.031(3) Uani 0.70(3) 1 d D U P C 1
H64 H 0.0810 0.6548 0.6612 0.037 Uiso 0.70(3) 1 calc R U P C 1
C65 C 0.0795(5) 0.7827(9) 0.6112(15) 0.041(4) Uani 0.70(3) 1 d D U P C 1
H65 H 0.0796 0.8133 0.6662 0.049 Uiso 0.70(3) 1 calc R U P C 1
C66 C 0.0786(5) 0.8301(9) 0.5320(15) 0.044(4) Uani 0.70(3) 1 d D U P C 1
H66 H 0.0784 0.8942 0.5319 0.052 Uiso 0.70(3) 1 calc R U P C 1
C67 C 0.0781(6) 0.7833(11) 0.4542(13) 0.043(4) Uani 0.70(3) 1 d D U P C 1
H67 H 0.0777 0.8150 0.3999 0.051 Uiso 0.70(3) 1 calc R U P C 1
C68 C 0.0781(8) 0.6875(11) 0.4548(15) 0.036(3) Uani 0.70(3) 1 d D U P C 1
H68 H 0.0768 0.6558 0.4006 0.043 Uiso 0.70(3) 1 calc R U P C 1
C63' C 0.0804(17) 0.6380(9) 0.521(3) 0.027(3) Uani 0.30(3) 1 d D . P C 5
C64' C 0.0809(16) 0.697(2) 0.587(3) 0.031(3) Uani 0.30(3) 1 d D . P C 5
H64' H 0.0823 0.6751 0.6458 0.037 Uiso 0.30(3) 1 calc R U P C 5
C65' C 0.0794(14) 0.792(2) 0.572(3) 0.041(4) Uani 0.30(3) 1 d D . P C 5
H65' H 0.0799 0.8340 0.6196 0.049 Uiso 0.30(3) 1 calc R U P C 5
C66' C 0.0772(15) 0.820(2) 0.485(3) 0.044(4) Uani 0.30(3) 1 d D . P C 5
H66' H 0.0751 0.8821 0.4727 0.052 Uiso 0.30(3) 1 calc R U P C 5
C67' C 0.0778(15) 0.759(3) 0.417(2) 0.043(4) Uani 0.30(3) 1 d D . P C 5
H67' H 0.0761 0.7791 0.3576 0.051 Uiso 0.30(3) 1 calc R U P C 5
C68' C 0.0810(19) 0.665(3) 0.436(3) 0.036(3) Uani 0.30(3) 1 d D . P C 5
H68' H 0.0834 0.6219 0.3893 0.043 Uiso 0.30(3) 1 calc R U P C 5
C69 C 0.2982(4) 0.1171(8) 0.9688(8) 0.061(4) Uani 1 1 d . . . . .
H69A H 0.3260 0.0868 0.9704 0.092 Uiso 1 1 calc R U . . .
H69B H 0.2819 0.0959 0.9176 0.092 Uiso 1 1 calc R U . . .
H69C H 0.2823 0.1033 1.0228 0.092 Uiso 1 1 calc R U . . .
C70 C 0.3047(4) 0.2166(9) 0.9620(8) 0.062(4) Uani 1 1 d . . . . .
H70A H 0.3169 0.2397 1.0178 0.075 Uiso 1 1 calc R U . . .
H70B H 0.3253 0.2298 0.9141 0.075 Uiso 1 1 calc R U . . .
O1 O 0.2654(2) 0.2605(5) 0.9445(5) 0.057(2) Uani 1 1 d . . . . .
C71 C 0.2685(5) 0.3548(8) 0.9444(9) 0.079(4) Uani 1 1 d . . . . .
H71A H 0.2917 0.3738 0.9040 0.095 Uiso 1 1 calc R U . . .
H71B H 0.2758 0.3763 1.0043 0.095 Uiso 1 1 calc R U . . .
C72 C 0.2260(5) 0.3969(8) 0.9149(9) 0.085(5) Uani 1 1 d . . . . .
H72A H 0.2275 0.4627 0.9213 0.127 Uiso 1 1 calc R U . . .
H72B H 0.2026 0.3734 0.9515 0.127 Uiso 1 1 calc R U . . .
H72C H 0.2206 0.3816 0.8531 0.127 Uiso 1 1 calc R U . . .

loop_
_atom_site_aniso_label
_atom_site_aniso_U_11
_atom_site_aniso_U_22
_atom_site_aniso_U_33
_atom_site_aniso_U_23
_atom_site_aniso_U_13
_atom_site_aniso_U_12
Fe1 0.0179(6) 0.0283(6) 0.0166(6) 0.0019(5) 0.0009(7) 0.0002(6)
Br1 0.0394(6) 0.0540(6) 0.0202(5) -0.0039(5) -0.0022(6) 0.0140(5)
P1 0.0150(12) 0.0182(11) 0.0160(11) 0.0001(9) 0.0001(10) 0.0002(9)
P2 0.0124(12) 0.0202(11) 0.0181(11) -0.0005(10) 0.0022(10) -0.0009(9)
C1 0.013(5) 0.012(4) 0.018(5) -0.006(3) -0.003(4) 0.004(3)
C2 0.012(5) 0.021(4) 0.023(5) -0.002(4) 0.002(4) -0.003(4)
C3 0.027(5) 0.020(4) 0.017(4) -0.002(4) 0.008(5) -0.002(3)
C4 0.024(5) 0.035(5) 0.016(5) -0.005(4) -0.008(4) -0.006(4)
C5 0.010(5) 0.021(5) 0.022(5) 0.000(4) 0.000(4) -0.006(4)
C6 0.019(5) 0.011(4) 0.021(5) 0.001(3) 0.002(4) -0.005(4)
C7 0.021(5) 0.017(4) 0.006(4) -0.005(3) -0.001(4) 0.002(3)
C8 0.017(5) 0.021(4) 0.019(5) -0.002(4) 0.000(4) -0.005(3)
C9 0.017(5) 0.020(4) 0.013(4) -0.001(3) -0.001(4) -0.002(4)
C10 0.022(5) 0.022(4) 0.019(5) -0.003(4) -0.002(4) 0.003(4)
C11 0.016(5) 0.025(5) 0.015(5) 0.001(4) -0.004(4) 0.006(4)
C12 0.022(5) 0.019(4) 0.021(5) 0.003(4) 0.003(4) -0.001(4)
C13 0.007(4) 0.016(4) 0.022(5) -0.001(3) 0.004(4) -0.002(3)
C14 0.013(5) 0.026(5) 0.021(5) -0.002(4) -0.002(4) 0.006(4)
C15 0.017(5) 0.017(4) 0.025(5) 0.001(4) -0.001(4) -0.001(3)
C16 0.024(5) 0.015(4) 0.022(5) -0.005(4) -0.001(4) 0.004(4)
C17 0.008(4) 0.022(4) 0.018(5) -0.006(3) -0.001(4) 0.001(3)
C18 0.020(5) 0.019(4) 0.020(5) -0.003(4) 0.003(4) 0.001(4)
C19 0.005(4) 0.023(4) 0.021(5) -0.001(4) -0.003(4) -0.001(3)
C20 0.012(5) 0.034(5) 0.021(5) -0.006(4) 0.007(4) 0.002(4)
C21 0.008(5) 0.027(5) 0.032(5) 0.005(4) 0.004(4) 0.004(4)
C22 0.019(5) 0.015(4) 0.044(6) -0.006(4) 0.004(5) 0.001(4)
C23 0.015(5) 0.030(5) 0.031(6) -0.003(4) -0.005(4) 0.003(4)
C24 0.014(5) 0.026(5) 0.025(5) 0.002(4) -0.001(4) -0.002(4)
C25 0.016(5) 0.020(5) 0.018(5) -0.002(3) 0.000(4) 0.003(4)
C26 0.027(5) 0.017(4) 0.028(5) 0.000(4) 0.000(4) -0.001(4)
C27 0.024(6) 0.023(5) 0.028(5) 0.001(4) 0.006(4) -0.001(4)
C28 0.016(5) 0.033(5) 0.041(6) -0.002(4) 0.001(4) -0.010(4)
C29 0.017(5) 0.018(4) 0.027(5) -0.003(4) 0.005(4) 0.001(4)
C30 0.018(5) 0.025(5) 0.027(5) -0.002(4) 0.003(4) 0.003(4)
C31 0.020(5) 0.024(5) 0.033(6) 0.004(4) -0.003(4) 0.006(4)
C32 0.037(6) 0.021(5) 0.059(7) -0.003(5) 0.007(6) 0.011(4)
C33 0.044(6) 0.024(5) 0.041(6) 0.009(5) 0.012(6) 0.005(4)
C34 0.045(7) 0.015(5) 0.047(7) -0.011(4) -0.008(5) -0.001(4)
C35 0.010(5) 0.028(5) 0.040(7) -0.004(4) -0.002(4) -0.003(4)
C36 0.021(7) 0.059(9) 0.043(8) 0.000(7) 0.002(6) -0.019(7)
C37 0.019(7) 0.037(7) 0.089(11) 0.004(7) 0.032(7) 0.000(6)
C38 0.026(8) 0.047(8) 0.035(8) 0.001(6) 0.005(6) -0.011(6)
C35' 0.010(5) 0.028(5) 0.040(7) -0.004(4) -0.002(4) -0.003(4)
C36' 0.021(7) 0.059(9) 0.043(8) 0.000(7) 0.002(6) -0.019(7)
C37' 0.019(7) 0.037(7) 0.089(11) 0.004(7) 0.032(7) 0.000(6)
C38' 0.026(8) 0.047(8) 0.035(8) 0.001(6) 0.005(6) -0.011(6)
C39 0.030(6) 0.022(4) 0.020(5) 0.003(4) -0.002(4) -0.002(4)
C40 0.045(7) 0.019(5) 0.030(6) 0.007(4) -0.014(5) -0.002(4)
C41 0.043(6) 0.026(5) 0.029(5) 0.003(4) 0.011(5) 0.004(5)
C42 0.039(6) 0.018(4) 0.034(6) 0.003(4) -0.006(5) 0.015(4)
C43 0.034(6) 0.018(5) 0.031(6) -0.003(4) -0.006(4) -0.005(4)
C44 0.036(6) 0.034(5) 0.028(6) -0.003(4) -0.012(5) -0.002(5)
C45 0.042(6) 0.029(5) 0.028(6) -0.008(4) 0.003(5) -0.004(4)
C46 0.018(6) 0.053(6) 0.038(6) -0.007(5) -0.008(5) -0.011(5)
C47 0.023(6) 0.026(5) 0.037(6) 0.005(4) 0.004(5) 0.001(4)
C48 0.047(7) 0.027(6) 0.059(7) 0.013(5) -0.009(6) -0.003(5)
C49 0.058(7) 0.035(6) 0.037(7) 0.015(5) 0.000(6) 0.014(5)
C50 0.021(6) 0.067(7) 0.039(6) 0.011(5) -0.003(5) 0.015(5)
C51 0.031(6) 0.037(6) 0.037(6) -0.009(5) -0.006(5) 0.003(5)
C52 0.047(7) 0.052(6) 0.045(6) -0.024(6) 0.018(7) -0.010(5)
C53 0.042(7) 0.044(6) 0.034(6) -0.015(5) -0.004(5) -0.007(5)
C54 0.085(9) 0.036(6) 0.064(8) -0.025(5) -0.012(8) 0.020(7)
C55 0.021(6) 0.037(6) 0.063(8) -0.019(6) 0.000(5) 0.002(4)
C56 0.025(8) 0.113(14) 0.063(11) -0.026(11) 0.013(8) 0.004(9)
C57 0.045(12) 0.046(10) 0.14(2) -0.005(11) 0.021(12) 0.019(8)
C58 0.008(8) 0.061(10) 0.098(15) -0.025(10) 0.006(9) 0.003(7)
C55' 0.021(6) 0.037(6) 0.063(8) -0.019(6) 0.000(5) 0.002(4)
C56' 0.025(8) 0.113(14) 0.063(11) -0.026(11) 0.013(8) 0.004(9)
C57' 0.045(12) 0.046(10) 0.14(2) -0.005(11) 0.021(12) 0.019(8)
C58' 0.008(8) 0.061(10) 0.098(15) -0.025(10) 0.006(9) 0.003(7)
C59 0.028(6) 0.032(5) 0.031(5) -0.012(4) 0.006(5) -0.005(4)
C60 0.112(11) 0.052(7) 0.036(7) -0.019(5) -0.002(7) -0.020(7)
C61 0.031(7) 0.031(6) 0.089(9) -0.003(6) 0.010(6) -0.013(5)
C62 0.028(7) 0.032(6) 0.096(10) -0.015(6) -0.001(6) 0.002(5)
C63 0.010(4) 0.036(4) 0.035(7) 0.028(4) 0.010(5) 0.009(4)
C64 0.022(5) 0.027(5) 0.045(9) 0.028(5) -0.001(6) -0.005(5)
C65 0.039(6) 0.038(6) 0.045(10) 0.016(6) -0.004(8) 0.004(5)
C66 0.042(6) 0.039(6) 0.051(12) 0.022(7) -0.004(9) -0.002(6)
C67 0.045(6) 0.042(8) 0.042(11) 0.027(7) 0.000(9) 0.003(7)
C68 0.023(6) 0.046(7) 0.040(9) 0.021(6) 0.007(7) 0.003(7)
C63' 0.010(4) 0.036(4) 0.035(7) 0.028(4) 0.010(5) 0.009(4)
C64' 0.022(5) 0.027(5) 0.045(9) 0.028(5) -0.001(6) -0.005(5)
C65' 0.039(6) 0.038(6) 0.045(10) 0.016(6) -0.004(8) 0.004(5)
C66' 0.042(6) 0.039(6) 0.051(12) 0.022(7) -0.004(9) -0.002(6)
C67' 0.045(6) 0.042(8) 0.042(11) 0.027(7) 0.000(9) 0.003(7)
C68' 0.023(6) 0.046(7) 0.040(9) 0.021(6) 0.007(7) 0.003(7)
C69 0.039(8) 0.095(10) 0.050(8) 0.016(6) -0.006(6) -0.001(7)
C70 0.034(8) 0.096(10) 0.057(8) -0.002(7) -0.013(6) -0.002(7)
O1 0.048(5) 0.061(5) 0.063(6) -0.011(4) -0.006(4) -0.016(4)
C71 0.086(12) 0.064(9) 0.087(11) -0.004(7) 0.000(9) -0.019(8)
C72 0.112(13) 0.056(8) 0.086(12) 0.001(7) 0.008(10) 0.002(8)

loop_
_atom_type_symbol
_atom_type_description
_atom_type_scat_dispersion_real
_atom_type_scat_dispersion_imag
_atom_type_scat_source
C C 0.0033 0.0016 'International Tables Vol C Tables 4.2.6.8 and 6.1.1.4'
H H 0.0000 0.0000 'International Tables Vol C Tables 4.2.6.8 and 6.1.1.4'
O O 0.0106 0.0060 'International Tables Vol C Tables 4.2.6.8 and 6.1.1.4'
P P 0.1023 0.0942 'International Tables Vol C Tables 4.2.6.8 and 6.1.1.4'
Fe Fe 0.3463 0.8444 'International Tables Vol C Tables 4.2.6.8 and 6.1.1.4'
Br Br -0.2901 2.4595 'International Tables Vol C Tables 4.2.6.8 and 6.1.1.4'

loop_
_geom_angle_atom_site_label_1
_geom_angle_atom_site_label_2
_geom_angle_atom_site_label_3
_geom_angle
C63' Fe1 Br1 114.2(14)
C63 Fe1 Br1 119.3(7)
C63' Fe1 P1 112.1(15)
C63 Fe1 P1 108.7(6)
Br1 Fe1 P1 113.29(8)
C63' Fe1 P2 116.5(14)
C63 Fe1 P2 112.7(6)
Br1 Fe1 P2 115.74(7)
P1 Fe1 P2 80.51(8)
C13 P1 C7 102.9(4)
C13 P1 C1 104.6(4)
C7 P1 C1 105.2(3)
C13 P1 Fe1 113.6(3)
C7 P1 Fe1 123.3(3)
C1 P1 Fe1 105.5(3)
C6 P2 C25 104.8(4)
C6 P2 C19 104.0(3)
C25 P2 C19 104.4(3)
C6 P2 Fe1 105.3(3)
C25 P2 Fe1 118.8(3)
C19 P2 Fe1 117.8(3)
C2 C1 C6 119.9(7)
C2 C1 P1 121.0(6)
C6 C1 P1 119.1(6)
C1 C2 C3 120.6(8)
C1 C2 H2 119.7
C3 C2 H2 119.7
C2 C3 C4 119.7(8)
C2 C3 H3 120.1
C4 C3 H3 120.1
C5 C4 C3 119.3(8)
C5 C4 H4 120.4
C3 C4 H4 120.4
C6 C5 C4 122.1(8)
C6 C5 H5 118.9
C4 C5 H5 118.9
C5 C6 C1 118.3(7)
C5 C6 P2 124.7(6)
C1 C6 P2 116.7(6)
C8 C7 C12 119.5(7)
C8 C7 P1 117.8(6)
C12 C7 P1 122.6(6)
C7 C8 C9 120.5(7)
C7 C8 H8 119.8
C9 C8 H8 119.8
C10 C9 C8 118.0(7)
C10 C9 C31 123.9(7)
C8 C9 C31 118.1(7)
C9 C10 C11 123.8(8)
C9 C10 H10 118.1
C11 C10 H10 118.1
C12 C11 C10 117.1(8)
C12 C11 C35 120.2(7)
C10 C11 C35 122.6(8)
C12 C11 C35' 119.7(13)
C10 C11 C35' 123.1(13)
C11 C12 C7 121.2(7)
C11 C12 H12 119.4
C7 C12 H12 119.4
C18 C13 C14 120.7(7)
C18 C13 P1 116.1(6)
C14 C13 P1 123.2(6)
C15 C14 C13 120.0(7)
C15 C14 H14 120.0
C13 C14 H14 120.0
C14 C15 C16 118.5(7)
C14 C15 C39 122.3(7)
C16 C15 C39 119.2(7)
C15 C16 C17 122.0(7)
C15 C16 H16 119.0
C17 C16 H16 119.0
C18 C17 C16 118.4(7)
C18 C17 C43 123.0(7)
C16 C17 C43 118.6(7)
C17 C18 C13 120.3(7)
C17 C18 H18 119.9
C13 C18 H18 119.9
C24 C19 C20 119.0(7)
C24 C19 P2 118.1(6)
C20 C19 P2 122.7(6)
C21 C20 C19 120.8(8)
C21 C20 H20 119.6
C19 C20 H20 119.6
C20 C21 C22 117.5(8)
C20 C21 C47 122.3(8)
C22 C21 C47 120.0(7)
C23 C22 C21 124.1(7)
C23 C22 H22 118.0
C21 C22 H22 118.0
C22 C23 C24 116.6(8)
C22 C23 C51 123.9(8)
C24 C23 C51 119.5(8)
C19 C24 C23 121.9(8)
C19 C24 H24 119.1
C23 C24 H24 119.1
C30 C25 C26 119.0(8)
C30 C25 P2 120.1(6)
C26 C25 P2 120.5(6)
C27 C26 C25 122.0(8)
C27 C26 H26 119.0
C25 C26 H26 119.0
C26 C27 C28 117.2(8)
C26 C27 C55' 123.1(12)
C28 C27 C55' 119.7(12)
C26 C27 C55 120.1(8)
C28 C27 C55 122.7(9)
C29 C28 C27 123.5(8)
C29 C28 H28 118.3
C27 C28 H28 118.3
C28 C29 C30 116.5(7)
C28 C29 C59 121.7(8)
C30 C29 C59 121.7(8)
C25 C30 C29 121.8(8)
C25 C30 H30 119.1
C29 C30 H30 119.1
C34 C31 C9 108.5(7)
C34 C31 C33 110.3(7)
C9 C31 C33 109.6(7)
C34 C31 C32 110.2(7)
C9 C31 C32 111.9(7)
C33 C31 C32 106.4(7)
C31 C32 H32A 109.5
C31 C32 H32B 109.5
H32A C32 H32B 109.5
C31 C32 H32C 109.5
H32A C32 H32C 109.5
H32B C32 H32C 109.5
C31 C33 H33A 109.5
C31 C33 H33B 109.5
H33A C33 H33B 109.5
C31 C33 H33C 109.5
H33A C33 H33C 109.5
H33B C33 H33C 109.5
C31 C34 H34A 109.5
C31 C34 H34B 109.5
H34A C34 H34B 109.5
C31 C34 H34C 109.5
H34A C34 H34C 109.5
H34B C34 H34C 109.5
C11 C35 C36 109.4(8)
C11 C35 C37 111.4(8)
C36 C35 C37 109.5(9)
C11 C35 C38 110.0(9)
C36 C35 C38 109.0(8)
C37 C35 C38 107.5(8)
C35 C36 H36A 109.5
C35 C36 H36B 109.5
H36A C36 H36B 109.5
C35 C36 H36C 109.5
H36A C36 H36C 109.5
H36B C36 H36C 109.5
C35 C37 H37A 109.5
C35 C37 H37B 109.5
H37A C37 H37B 109.5
C35 C37 H37C 109.5
H37A C37 H37C 109.5
H37B C37 H37C 109.5
C35 C38 H38A 109.5
C35 C38 H38B 109.5
H38A C38 H38B 109.5
C35 C38 H38C 109.5
H38A C38 H38C 109.5
H38B C38 H38C 109.5
C11 C35' C38' 106(2)
C11 C35' C36' 111(2)
C38' C35' C36' 108.5(14)
C11 C35' C37' 115(3)
C38' C35' C37' 108.1(14)
C36' C35' C37' 107.9(14)
C35' C36' H36D 109.5
C35' C36' H36E 109.5
H36D C36' H36E 109.5
C35' C36' H36F 109.5
H36D C36' H36F 109.5
H36E C36' H36F 109.5
C35' C37' H37D 108.4
C35' C37' H37E 109.0
H37D C37' H37E 109.6
C35' C37' H37F 108.6
H37D C37' H37F 109.6
H37E C37' H37F 111.4
C35' C38' H38D 109.5
C35' C38' H38E 109.5
H38D C38' H38E 109.5
C35' C38' H38F 109.5
H38D C38' H38F 109.5
H38E C38' H38F 109.5
C15 C39 C40 112.3(7)
C15 C39 C42 108.1(7)
C40 C39 C42 108.5(7)
C15 C39 C41 110.4(7)
C40 C39 C41 108.7(7)
C42 C39 C41 108.8(7)
C39 C40 H40A 109.5
C39 C40 H40B 109.5
H40A C40 H40B 109.5
C39 C40 H40C 109.5
H40A C40 H40C 109.5
H40B C40 H40C 109.5
C39 C41 H41A 109.5
C39 C41 H41B 109.5
H41A C41 H41B 109.5
C39 C41 H41C 109.5
H41A C41 H41C 109.5
H41B C41 H41C 109.5
C39 C42 H42A 109.5
C39 C42 H42B 109.5
H42A C42 H42B 109.5
C39 C42 H42C 109.5
H42A C42 H42C 109.5
H42B C42 H42C 109.5
C17 C43 C45 111.0(7)
C17 C43 C44 111.7(6)
C45 C43 C44 108.3(8)
C17 C43 C46 108.6(7)
C45 C43 C46 109.2(7)
C44 C43 C46 108.0(7)
C43 C44 H44A 109.5
C43 C44 H44B 109.5
H44A C44 H44B 109.5
C43 C44 H44C 109.5
H44A C44 H44C 109.5
H44B C44 H44C 109.5
C43 C45 H45A 109.5
C43 C45 H45B 109.5
H45A C45 H45B 109.5
C43 C45 H45C 109.5
H45A C45 H45C 109.5
H45B C45 H45C 109.5
C43 C46 H46A 109.5
C43 C46 H46B 109.5
H46A C46 H46B 109.5
C43 C46 H46C 109.5
H46A C46 H46C 109.5
H46B C46 H46C 109.5
C50 C47 C49 108.5(8)
C50 C47 C48 108.4(7)
C49 C47 C48 107.6(8)
C50 C47 C21 109.5(7)
C49 C47 C21 112.8(7)
C48 C47 C21 110.0(7)
C47 C48 H48A 109.5
C47 C48 H48B 109.5
H48A C48 H48B 109.5
C47 C48 H48C 109.5
H48A C48 H48C 109.5
H48B C48 H48C 109.5
C47 C49 H49A 109.5
C47 C49 H49B 109.5
H49A C49 H49B 109.5
C47 C49 H49C 109.5
H49A C49 H49C 109.5
H49B C49 H49C 109.5
C47 C50 H50A 109.5
C47 C50 H50B 109.5
H50A C50 H50B 109.5
C47 C50 H50C 109.5
H50A C50 H50C 109.5
H50B C50 H50C 109.5
C23 C51 C52 110.7(8)
C23 C51 C54 112.9(8)
C52 C51 C54 107.2(8)
C23 C51 C53 108.3(8)
C52 C51 C53 108.9(8)
C54 C51 C53 108.8(8)
C51 C52 H52A 109.5
C51 C52 H52B 109.5
H52A C52 H52B 109.5
C51 C52 H52C 109.5
H52A C52 H52C 109.5
H52B C52 H52C 109.5
C51 C53 H53A 109.5
C51 C53 H53B 109.5
H53A C53 H53B 109.5
C51 C53 H53C 109.5
H53A C53 H53C 109.5
H53B C53 H53C 109.5
C51 C54 H54A 109.5
C51 C54 H54B 109.5
H54A C54 H54B 109.5
C51 C54 H54C 109.5
H54A C54 H54C 109.5
H54B C54 H54C 109.5
C57 C55 C56 109.4(10)
C57 C55 C58 107.8(10)
C56 C55 C58 108.5(10)
C57 C55 C27 110.7(10)
C56 C55 C27 107.5(9)
C58 C55 C27 113.0(9)
C55 C56 H56A 109.5
C55 C56 H56B 109.5
H56A C56 H56B 109.5
C55 C56 H56C 109.5
H56A C56 H56C 109.5
H56B C56 H56C 109.5
C55 C57 H57A 109.5
C55 C57 H57B 109.5
H57A C57 H57B 109.5
C55 C57 H57C 109.5
H57A C57 H57C 109.5
H57B C57 H57C 109.5
C55 C58 H58A 109.5
C55 C58 H58B 109.5
H58A C58 H58B 109.5
C55 C58 H58C 109.5
H58A C58 H58C 109.5
H58B C58 H58C 109.5
C58' C55' C56' 108.7(14)
C58' C55' C57' 109.0(14)
C56' C55' C57' 108.7(14)
C58' C55' C27 114(2)
C56' C55' C27 111(2)
C57' C55' C27 106(2)
C55' C56' H56D 109.5
C55' C56' H56E 109.5
H56D C56' H56E 109.5
C55' C56' H56F 109.5
H56D C56' H56F 109.5
H56E C56' H56F 109.5
C55' C57' H57D 109.5
C55' C57' H57E 109.5
H57D C57' H57E 109.5
C55' C57' H57F 109.5
H57D C57' H57F 109.5
H57E C57' H57F 109.5
C55' C58' H58D 109.5
C55' C58' H58E 109.5
H58D C58' H58E 109.5
C55' C58' H58F 109.5
H58D C58' H58F 109.5
H58E C58' H58F 109.5
C61 C59 C62 107.1(8)
C61 C59 C29 112.0(7)
C62 C59 C29 110.9(7)
C61 C59 C60 110.4(9)
C62 C59 C60 109.8(9)
C29 C59 C60 106.6(7)
C59 C60 H60A 109.5
C59 C60 H60B 109.5
H60A C60 H60B 109.5
C59 C60 H60C 109.5
H60A C60 H60C 109.5
H60B C60 H60C 109.5
C59 C61 H61A 109.5
C59 C61 H61B 109.5
H61A C61 H61B 109.5
C59 C61 H61C 109.5
H61A C61 H61C 109.5
H61B C61 H61C 109.5
C59 C62 H62A 109.5
C59 C62 H62B 109.5
H62A C62 H62B 109.5
C59 C62 H62C 109.5
H62A C62 H62C 109.5
H62B C62 H62C 109.5
C64 C63 C68 116.6(10)
C64 C63 Fe1 123.1(12)
C68 C63 Fe1 120.0(12)
C63 C64 C65 124.8(12)
C63 C64 H64 117.6
C65 C64 H64 117.6
C66 C65 C64 117.8(13)
C66 C65 H65 121.1
C64 C65 H65 121.1
C67 C66 C65 119.2(13)
C67 C66 H66 120.4
C65 C66 H66 120.4
C66 C67 C68 120.1(13)
C66 C67 H67 120.0
C68 C67 H67 120.0
C63 C68 C67 121.4(13)
C63 C68 H68 119.3
C67 C68 H68 119.3
C64' C63' C68' 122(2)
C64' C63' Fe1 127(3)
C68' C63' Fe1 111(3)
C63' C64' C65' 122(2)
C63' C64' H64' 118.9
C65' C64' H64' 118.9
C66' C65' C64' 116(2)
C66' C65' H65' 121.9
C64' C65' H65' 121.9
C67' C66' C65' 122(2)
C67' C66' H66' 119.1
C65' C66' H66' 119.1
C66' C67' C68' 119(2)
C66' C67' H67' 120.3
C68' C67' H67' 120.3
C63' C68' C67' 118(2)
C63' C68' H68' 120.8
C67' C68' H68' 120.8
C70 C69 H69A 109.5
C70 C69 H69B 109.5
H69A C69 H69B 109.5
C70 C69 H69C 109.5
H69A C69 H69C 109.5
H69B C69 H69C 109.5
O1 C70 C69 110.4(10)
O1 C70 H70A 109.6
C69 C70 H70A 109.6
O1 C70 H70B 109.6
C69 C70 H70B 109.6
H70A C70 H70B 108.1
C71 O1 C70 113.4(9)
O1 C71 C72 110.2(11)
O1 C71 H71A 109.6
C72 C71 H71A 109.6
O1 C71 H71B 109.6
C72 C71 H71B 109.6
H71A C71 H71B 108.1
C71 C72 H72A 109.5
C71 C72 H72B 109.5
H72A C72 H72B 109.5
C71 C72 H72C 109.5
H72A C72 H72C 109.5
H72B C72 H72C 109.5

loop_
_geom_bond_atom_site_label_1
_geom_bond_atom_site_label_2
_geom_bond_distance
Fe1 C63' 2.067(13)
Fe1 C63 2.079(9)
Fe1 Br1 2.3777(15)
Fe1 P1 2.415(3)
Fe1 P2 2.438(2)
P1 C13 1.819(7)
P1 C7 1.825(7)
P1 C1 1.832(8)
P2 C6 1.817(8)
P2 C25 1.820(8)
P2 C19 1.826(7)
C1 C2 1.390(10)
C1 C6 1.425(10)
C2 C3 1.394(11)
C2 H2 0.9500
C3 C4 1.398(11)
C3 H3 0.9500
C4 C5 1.394(11)
C4 H4 0.9500
C5 C6 1.376(11)
C5 H5 0.9500
C7 C8 1.390(10)
C7 C12 1.401(10)
C8 C9 1.403(10)
C8 H8 0.9500
C9 C10 1.371(11)
C9 C31 1.535(10)
C10 C11 1.396(10)
C10 H10 0.9500
C11 C12 1.390(10)
C11 C35 1.529(11)
C11 C35' 1.534(15)
C12 H12 0.9500
C13 C18 1.390(11)
C13 C14 1.397(10)
C14 C15 1.390(10)
C14 H14 0.9500
C15 C16 1.395(11)
C15 C39 1.528(11)
C16 C17 1.404(11)
C16 H16 0.9500
C17 C18 1.384(10)
C17 C43 1.524(11)
C18 H18 0.9500
C19 C24 1.379(11)
C19 C20 1.403(11)
C20 C21 1.376(11)
C20 H20 0.9500
C21 C22 1.391(12)
C21 C47 1.539(12)
C22 C23 1.372(11)
C22 H22 0.9500
C23 C24 1.395(11)
C23 C51 1.530(12)
C24 H24 0.9500
C25 C30 1.381(11)
C25 C26 1.388(11)
C26 C27 1.377(11)
C26 H26 0.9500
C27 C28 1.393(11)
C27 C55' 1.544(16)
C27 C55 1.546(12)
C28 C29 1.392(11)
C28 H28 0.9500
C29 C30 1.400(11)
C29 C59 1.533(11)
C30 H30 0.9500
C31 C34 1.532(12)
C31 C33 1.543(12)
C31 C32 1.549(11)
C32 H32A 0.9800
C32 H32B 0.9800
C32 H32C 0.9800
C33 H33A 0.9800
C33 H33B 0.9800
C33 H33C 0.9800
C34 H34A 0.9800
C34 H34B 0.9800
C34 H34C 0.9800
C35 C36 1.544(10)
C35 C37 1.544(10)
C35 C38 1.547(10)
C36 H36A 0.9800
C36 H36B 0.9800
C36 H36C 0.9800
C37 H37A 0.9800
C37 H37B 0.9800
C37 H37C 0.9800
C38 H38A 0.9800
C38 H38B 0.9800
C38 H38C 0.9800
C35' C38' 1.549(12)
C35' C36' 1.550(12)
C35' C37' 1.550(12)
C36' H36D 0.9800
C36' H36E 0.9800
C36' H36F 0.9800
C37' H37D 0.9894
C37' H37E 0.9687
C37' H37F 0.9685
C38' H38D 0.9800
C38' H38E 0.9800
C38' H38F 0.9800
C39 C40 1.531(11)
C39 C42 1.541(11)
C39 C41 1.546(12)
C40 H40A 0.9800
C40 H40B 0.9800
C40 H40C 0.9800
C41 H41A 0.9800
C41 H41B 0.9800
C41 H41C 0.9800
C42 H42A 0.9800
C42 H42B 0.9800
C42 H42C 0.9800
C43 C45 1.525(11)
C43 C44 1.532(11)
C43 C46 1.538(12)
C44 H44A 0.9800
C44 H44B 0.9800
C44 H44C 0.9800
C45 H45A 0.9800
C45 H45B 0.9800
C45 H45C 0.9800
C46 H46A 0.9800
C46 H46B 0.9800
C46 H46C 0.9800
C47 C50 1.517(12)
C47 C49 1.527(13)
C47 C48 1.537(11)
C48 H48A 0.9800
C48 H48B 0.9800
C48 H48C 0.9800
C49 H49A 0.9800
C49 H49B 0.9800
C49 H49C 0.9800
C50 H50A 0.9800
C50 H50B 0.9800
C50 H50C 0.9800
C51 C52 1.531(13)
C51 C54 1.538(13)
C51 C53 1.537(12)
C52 H52A 0.9800
C52 H52B 0.9800
C52 H52C 0.9800
C53 H53A 0.9800
C53 H53B 0.9800
C53 H53C 0.9800
C54 H54A 0.9800
C54 H54B 0.9800
C54 H54C 0.9800
C55 C57 1.519(11)
C55 C56 1.524(11)
C55 C58 1.525(11)
C56 H56A 0.9800
C56 H56B 0.9800
C56 H56C 0.9800
C57 H57A 0.9800
C57 H57B 0.9800
C57 H57C 0.9800
C58 H58A 0.9800
C58 H58B 0.9800
C58 H58C 0.9800
C55' C58' 1.521(12)
C55' C56' 1.521(13)
C55' C57' 1.523(13)
C56' H56D 0.9800
C56' H56E 0.9800
C56' H56F 0.9800
C57' H57D 0.9800
C57' H57E 0.9800
C57' H57F 0.9800
C58' H58D 0.9800
C58' H58E 0.9800
C58' H58F 0.9800
C59 C61 1.528(12)
C59 C62 1.534(12)
C59 C60 1.553(13)
C60 H60A 0.9800
C60 H60B 0.9800
C60 H60C 0.9800
C61 H61A 0.9800
C61 H61B 0.9800
C61 H61C 0.9800
C62 H62A 0.9800
C62 H62B 0.9800
C62 H62C 0.9800
C63 C64 1.325(14)
C63 C68 1.393(13)
C64 C65 1.420(14)
C64 H64 0.9500
C65 C66 1.394(15)
C65 H65 0.9500
C66 C67 1.370(16)
C66 H66 0.9500
C67 C68 1.419(15)
C67 H67 0.9500
C68 H68 0.9500
C63' C64' 1.324(19)
C63' C68' 1.36(2)
C64' C65' 1.43(2)
C64' H64' 0.9500
C65' C66' 1.38(2)
C65' H65' 0.9500
C66' C67' 1.38(2)
C66' H66' 0.9500
C67' C68' 1.42(2)
C67' H67' 0.9500
C68' H68' 0.9500
C69 C70 1.493(15)
C69 H69A 0.9800
C69 H69B 0.9800
C69 H69C 0.9800
C70 O1 1.415(12)
C70 H70A 0.9900
C70 H70B 0.9900
O1 C71 1.401(13)
C71 C72 1.536(16)
C71 H71A 0.9900
C71 H71B 0.9900
C72 H72A 0.9800
C72 H72B 0.9800
C72 H72C 0.9800

loop_
_geom_torsion_atom_site_label_1
_geom_torsion_atom_site_label_2
_geom_torsion_atom_site_label_3
_geom_torsion_atom_site_label_4
_geom_torsion
C13 P1 C1 C2 -81.8(6)
C7 P1 C1 C2 26.3(7)
Fe1 P1 C1 C2 158.1(6)
C13 P1 C1 C6 99.9(6)
C7 P1 C1 C6 -152.1(6)
Fe1 P1 C1 C6 -20.3(6)
C6 C1 C2 C3 -2.8(11)
P1 C1 C2 C3 178.9(6)
C1 C2 C3 C4 2.8(11)
C2 C3 C4 C5 -0.7(11)
C3 C4 C5 C6 -1.3(12)
C4 C5 C6 C1 1.3(11)
C4 C5 C6 P2 -172.6(6)
C2 C1 C6 C5 0.7(10)
P1 C1 C6 C5 179.1(6)
C2 C1 C6 P2 175.2(6)
P1 C1 C6 P2 -6.5(8)
C25 P2 C6 C5 -30.2(7)
C19 P2 C6 C5 79.2(7)
Fe1 P2 C6 C5 -156.3(6)
C25 P2 C6 C1 155.8(5)
C19 P2 C6 C1 -94.9(6)
Fe1 P2 C6 C1 29.7(6)
C13 P1 C7 C8 -162.2(6)
C1 P1 C7 C8 88.6(6)
Fe1 P1 C7 C8 -32.2(7)
C13 P1 C7 C12 17.5(8)
C1 P1 C7 C12 -91.8(7)
Fe1 P1 C7 C12 147.5(6)
C12 C7 C8 C9 -0.5(12)
P1 C7 C8 C9 179.1(6)
C7 C8 C9 C10 0.2(12)
C7 C8 C9 C31 179.2(7)
C8 C9 C10 C11 -0.1(12)
C31 C9 C10 C11 -179.0(8)
C9 C10 C11 C12 0.3(12)
C9 C10 C11 C35 -176.1(8)
C9 C10 C11 C35' 175.9(16)
C10 C11 C12 C7 -0.6(12)
C35 C11 C12 C7 175.9(8)
C35' C11 C12 C7 -176.4(15)
C8 C7 C12 C11 0.7(12)
P1 C7 C12 C11 -178.9(6)
C7 P1 C13 C18 68.0(7)
C1 P1 C13 C18 177.8(6)
Fe1 P1 C13 C18 -67.7(6)
C7 P1 C13 C14 -111.1(7)
C1 P1 C13 C14 -1.4(8)
Fe1 P1 C13 C14 113.2(6)
C18 C13 C14 C15 -1.4(12)
P1 C13 C14 C15 177.7(6)
C13 C14 C15 C16 -0.9(12)
C13 C14 C15 C39 179.3(7)
C14 C15 C16 C17 1.4(12)
C39 C15 C16 C17 -178.9(7)
C15 C16 C17 C18 0.5(12)
C15 C16 C17 C43 -178.3(8)
C16 C17 C18 C13 -2.8(11)
C43 C17 C18 C13 175.9(8)
C14 C13 C18 C17 3.3(12)
P1 C13 C18 C17 -175.8(6)
C6 P2 C19 C24 139.5(6)
C25 P2 C19 C24 -110.9(6)
Fe1 P2 C19 C24 23.4(7)
C6 P2 C19 C20 -45.9(7)
C25 P2 C19 C20 63.7(7)
Fe1 P2 C19 C20 -162.0(6)
C24 C19 C20 C21 -1.5(12)
P2 C19 C20 C21 -176.0(6)
C19 C20 C21 C22 2.1(12)
C19 C20 C21 C47 177.1(7)
C20 C21 C22 C23 -2.8(13)
C47 C21 C22 C23 -177.9(8)
C21 C22 C23 C24 2.7(13)
C21 C22 C23 C51 -177.8(8)
C20 C19 C24 C23 1.4(12)
P2 C19 C24 C23 176.2(6)
C22 C23 C24 C19 -1.9(12)
C51 C23 C24 C19 178.6(8)
C6 P2 C25 C30 -52.5(7)
C19 P2 C25 C30 -161.6(7)
Fe1 P2 C25 C30 64.6(7)
C6 P2 C25 C26 135.3(7)
C19 P2 C25 C26 26.3(8)
Fe1 P2 C25 C26 -107.5(6)
C30 C25 C26 C27 -0.6(13)
P2 C25 C26 C27 171.7(7)
C25 C26 C27 C28 2.4(13)
C25 C26 C27 C55' -176.5(15)
C25 C26 C27 C55 -177.6(9)
C26 C27 C28 C29 -3.1(13)
C55' C27 C28 C29 175.9(14)
C55 C27 C28 C29 176.9(9)
C27 C28 C29 C30 1.8(13)
C27 C28 C29 C59 -180.0(8)
C26 C25 C30 C29 -0.8(13)
P2 C25 C30 C29 -173.1(7)
C28 C29 C30 C25 0.2(13)
C59 C29 C30 C25 -178.0(8)
C10 C9 C31 C34 117.1(9)
C8 C9 C31 C34 -61.8(10)
C10 C9 C31 C33 -122.3(9)
C8 C9 C31 C33 58.8(10)
C10 C9 C31 C32 -4.6(12)
C8 C9 C31 C32 176.5(8)
C12 C11 C35 C36 -72.2(12)
C10 C11 C35 C36 104.0(10)
C12 C11 C35 C37 166.5(9)
C10 C11 C35 C37 -17.2(13)
C12 C11 C35 C38 47.5(12)
C10 C11 C35 C38 -136.3(9)
C12 C11 C35' C38' -114(2)
C10 C11 C35' C38' 70(2)
C12 C11 C35' C36' 128(2)
C10 C11 C35' C36' -48(3)
C12 C11 C35' C37' 5(3)
C10 C11 C35' C37' -170(2)
C14 C15 C39 C40 2.7(12)
C16 C15 C39 C40 -177.0(8)
C14 C15 C39 C42 -117.0(9)
C16 C15 C39 C42 63.3(10)
C14 C15 C39 C41 124.1(8)
C16 C15 C39 C41 -55.6(10)
C18 C17 C43 C45 126.3(8)
C16 C17 C43 C45 -55.0(10)
C18 C17 C43 C44 5.3(11)
C16 C17 C43 C44 -176.0(7)
C18 C17 C43 C46 -113.7(9)
C16 C17 C43 C46 65.0(9)
C20 C21 C47 C50 -110.8(9)
C22 C21 C47 C50 64.0(10)
C20 C21 C47 C49 10.1(12)
C22 C21 C47 C49 -175.1(8)
C20 C21 C47 C48 130.3(9)
C22 C21 C47 C48 -54.9(11)
C22 C23 C51 C52 -133.4(9)
C24 C23 C51 C52 46.1(11)
C22 C23 C51 C54 -13.2(13)
C24 C23 C51 C54 166.3(8)
C22 C23 C51 C53 107.3(10)
C24 C23 C51 C53 -73.2(10)
C26 C27 C55 C57 -51.1(14)
C28 C27 C55 C57 128.9(12)
C26 C27 C55 C56 68.3(12)
C28 C27 C55 C56 -111.7(12)
C26 C27 C55 C58 -172.0(11)
C28 C27 C55 C58 8.0(15)
C26 C27 C55' C58' -3(3)
C28 C27 C55' C58' 178.3(18)
C26 C27 C55' C56' -125(2)
C28 C27 C55' C56' 56(2)
C26 C27 C55' C57' 116.9(19)
C28 C27 C55' C57' -62(2)
C28 C29 C59 C61 31.4(12)
C30 C29 C59 C61 -150.5(9)
C28 C29 C59 C62 151.0(9)
C30 C29 C59 C62 -30.9(12)
C28 C29 C59 C60 -89.5(10)
C30 C29 C59 C60 88.6(10)
C68 C63 C64 C65 -1(2)
Fe1 C63 C64 C65 -175.8(16)
C63 C64 C65 C66 -0.3(17)
C64 C65 C66 C67 1(2)
C65 C66 C67 C68 0(3)
C64 C63 C68 C67 2(3)
Fe1 C63 C68 C67 177.1(16)
C66 C67 C68 C63 -2(3)
C68' C63' C64' C65' 4(6)
Fe1 C63' C64' C65' -174(4)
C63' C64' C65' C66' 0(6)
C64' C65' C66' C67' -2(7)
C65' C66' C67' C68' 0(7)
C64' C63' C68' C67' -6(8)
Fe1 C63' C68' C67' 172(4)
C66' C67' C68' C63' 4(7)
C69 C70 O1 C71 175.1(10)
C70 O1 C71 C72 173.6(10)
